data_2230840
loop_
_publ_author_name
'Dong, Gui-Ying'
'He, Cui-Hong'
'Liu, Tong-Fei'
'Cui, Guang-Hua'
'Deng, Xiao-Chen'

_publ_section_title
;
 Poly[[(1,10-phenanthroline)(\m-<small>L</small>-tartrato)zinc]
 hexahydrate]
;
_journal_coeditor_code RK2279
_journal_issue 7
_journal_name_full 'Acta Crystallographica Section E'
_journal_page_first m1005
_journal_page_last m1006
_journal_paper_doi 10.1107/S1600536811024780
_journal_volume 67
_journal_year 2011
_chemical_formula_iupac '[Zn (C4 H4 O6) (C12 H8 N2)], 6H2 O'
_chemical_formula_moiety 'C16 H12 N2 O6 Zn, 6(H2 O)'
_chemical_formula_sum 'C16 H24 N2 O12 Zn'
_chemical_formula_weight 501.76
_chemical_name_systematic
;
Poly[[(1,10-phenanthroline)(\m-L-tartrato)zinc] hexahydrate]
;
_space_group_IT_number 19
_symmetry_cell_setting orthorhombic
_symmetry_space_group_name_Hall 'P 2ac 2ab'
_symmetry_space_group_name_H-M 'P 21 21 21'
_atom_sites_solution_hydrogens geom
_atom_sites_solution_primary direct
_atom_sites_solution_secondary difmap
_audit_creation_method SHELXL97
_cell_angle_alpha 90.00
_cell_angle_beta 90.00
_cell_angle_gamma 90.00
_cell_formula_units_Z 4
_cell_length_a 6.632(2)
_cell_length_b 15.301(4)
_cell_length_c 20.087(5)
_cell_measurement_reflns_used 3086
_cell_measurement_temperature 295(2)
_cell_measurement_theta_max 23.8
_cell_measurement_theta_min 4.3
_cell_volume 2038.4(10)
_computing_cell_refinement 'SAINT (Bruker, 1998)'
_computing_data_collection 'SMART (Bruker, 1998)'
_computing_data_reduction 'SAINT (Bruker, 1998)'
_computing_molecular_graphics 'SHELXTL (Sheldrick, 2008)'
_computing_publication_material 'SHELXTL (Sheldrick, 2008)'
_computing_structure_refinement 'SHELXL97 (Sheldrick, 2008)'
_computing_structure_solution 'SHELXS97 (Sheldrick, 2008)'
_diffrn_ambient_temperature 295(2)
_diffrn_measured_fraction_theta_full 0.998
_diffrn_measured_fraction_theta_max 0.998
_diffrn_measurement_device_type 'Bruker SMART CCD area-detector'
_diffrn_measurement_method '\f and \w'
_diffrn_radiation_monochromator graphite
_diffrn_radiation_source 'fine-focus sealed tube'
_diffrn_radiation_type MoK\a
_diffrn_radiation_wavelength 0.71073
_diffrn_reflns_av_R_equivalents 0.0355
_diffrn_reflns_av_sigmaI/netI 0.0331
_diffrn_reflns_limit_h_max 7
_diffrn_reflns_limit_h_min -7
_diffrn_reflns_limit_k_max 18
_diffrn_reflns_limit_k_min -18
_diffrn_reflns_limit_l_max 23
_diffrn_reflns_limit_l_min -23
_diffrn_reflns_number 16280
_diffrn_reflns_theta_full 25.02
_diffrn_reflns_theta_max 25.02
_diffrn_reflns_theta_min 1.67
_exptl_absorpt_coefficient_mu 1.273
_exptl_absorpt_correction_T_max 0.8438
_exptl_absorpt_correction_T_min 0.7538
_exptl_absorpt_correction_type multi-scan
_exptl_absorpt_process_details '(<i>SADABS</i>; Sheldrick, 1996)'
_exptl_crystal_colour colourless
_exptl_crystal_density_diffrn 1.635
_exptl_crystal_density_method 'not measured'
_exptl_crystal_description block
_exptl_crystal_F_000 1040
_exptl_crystal_size_max 0.25
_exptl_crystal_size_mid 0.18
_exptl_crystal_size_min 0.16
_refine_diff_density_max 0.324
_refine_diff_density_min -0.292
_refine_ls_abs_structure_details 'Flack (1983), 1456 Friedel pairs'
_refine_ls_abs_structure_Flack 0.025(12)
_refine_ls_extinction_method none
_refine_ls_goodness_of_fit_ref 0.964
_refine_ls_hydrogen_treatment constr
_refine_ls_matrix_type full
_refine_ls_number_parameters 280
_refine_ls_number_reflns 3541
_refine_ls_number_restraints 3
_refine_ls_restrained_S_all 0.963
_refine_ls_R_factor_all 0.0314
_refine_ls_R_factor_gt 0.0274
_refine_ls_shift/su_max 0.001
_refine_ls_shift/su_mean 0.000
_refine_ls_structure_factor_coef Fsqd
_refine_ls_weighting_details 'calc w=1/[\s^2^(Fo^2^)+(0.0466P)^2^+0.1360P] where P=(Fo^2^+2Fc^2^)/3'
_refine_ls_weighting_scheme calc
_refine_ls_wR_factor_gt 0.0683
_refine_ls_wR_factor_ref 0.0709
_reflns_number_gt 3251
_reflns_number_total 3541
_reflns_threshold_expression I>2\s(I)
_cod_data_source_file rk2279.cif
_cod_data_source_block I
_cod_database_code 2230840
_cod_database_fobs_code 2230840

loop_
_symmetry_equiv_pos_as_xyz
'x, y, z'
'-x+1/2, -y, z+1/2'
'-x, y+1/2, -z+1/2'
'x+1/2, -y+1/2, -z'

loop_
_atom_site_type_symbol
_atom_site_label
_atom_site_fract_x
_atom_site_fract_y
_atom_site_fract_z
_atom_site_U_iso_or_equiv
_atom_site_adp_type
_atom_site_calc_flag
_atom_site_refinement_flags
_atom_site_occupancy
_atom_site_symmetry_multiplicity
_atom_site_disorder_assembly
_atom_site_disorder_group
O O3 0.1075(3) -0.01758(12) 0.20025(11) 0.0366(5) Uani d . 1 1 . .
C C16 0.2759(4) -0.02548(17) 0.22862(14) 0.0298(6) Uani d . 1 1 . .
O O4 0.3195(3) 0.12657(10) 0.20244(9) 0.0284(4) Uani d . 1 1 . .
C C15 0.3940(4) 0.05857(18) 0.24324(14) 0.0250(6) Uani d . 1 1 . .
H H15 0.3646 0.0748 0.2894 0.030 Uiso calc R 1 1 . .
Zn Zn1 1.00853(5) 0.102577(17) 0.169795(13) 0.02690(10) Uani d . 1 1 . .
C C12 1.0062(5) 0.22189(16) 0.05463(11) 0.0271(5) Uani d . 1 1 . .
O O5W 1.0162(4) 0.30592(14) 0.32821(11) 0.0563(6) Uani d . 1 1 . .
N N2 1.0235(4) 0.06704(14) 0.06729(11) 0.0314(5) Uani d . 1 1 . .
N N1 1.0013(4) 0.22682(12) 0.12231(9) 0.0275(4) Uani d . 1 1 . .
C C4 1.0048(5) 0.29597(17) 0.01369(13) 0.0338(6) Uani d . 1 1 . .
C C11 1.0136(5) 0.13644(17) 0.02535(12) 0.0287(5) Uani d . 1 1 . .
O O1 0.8915(3) 0.14883(13) 0.25782(9) 0.0361(5) Uani d . 1 1 . .
O O2 0.6953(3) 0.05600(11) 0.17118(9) 0.0304(4) Uani d . 1 1 . .
C C5 1.0043(5) 0.2840(2) -0.05749(13) 0.0422(7) Uani d . 1 1 . .
H H5 1.0039 0.3328 -0.0851 0.051 Uiso calc R 1 1 . .
C C1 0.9968(5) 0.30549(16) 0.14973(13) 0.0353(6) Uani d . 1 1 . .
H H1 0.9926 0.3097 0.1959 0.042 Uiso calc R 1 1 . .
C C3 1.0025(5) 0.37765(18) 0.04495(16) 0.0431(7) Uani d . 1 1 . .
H H3 1.0040 0.4286 0.0197 0.052 Uiso calc R 1 1 . .
C C6 1.0043(6) 0.2046(2) -0.08455(13) 0.0466(7) Uani d . 1 1 . .
H H6 0.9991 0.1992 -0.1306 0.056 Uiso calc R 1 1 . .
C C14 0.6229(4) 0.04665(19) 0.23801(14) 0.0265(6) Uani d . 1 1 . .
H H14 0.6551 -0.0127 0.2529 0.032 Uiso calc R 1 1 . .
C C2 0.9980(5) 0.38216(16) 0.11246(16) 0.0425(7) Uani d . 1 1 . .
H H2 0.9957 0.4362 0.1337 0.051 Uiso calc R 1 1 . .
C C7 1.0121(5) 0.12713(19) -0.04425(13) 0.0367(6) Uani d . 1 1 . .
C C8 1.0180(6) 0.0416(2) -0.06949(15) 0.0472(8) Uani d . 1 1 . .
H H8 1.0127 0.0323 -0.1152 0.057 Uiso calc R 1 1 . .
O O4W 0.6195(4) 0.77423(16) 0.23686(14) 0.0661(8) Uani d . 1 1 . .
C C9 1.0313(5) -0.0270(2) -0.02751(17) 0.0488(9) Uani d . 1 1 . .
H H9 1.0393 -0.0836 -0.0443 0.059 Uiso calc R 1 1 . .
O O6 0.3450(3) -0.09500(13) 0.24989(13) 0.0541(6) Uani d . 1 1 . .
O O6W 0.9593(4) 0.09008(17) 0.44919(13) 0.0668(8) Uani d . 1 1 . .
O O5 0.6820(3) 0.11830(13) 0.34059(9) 0.0421(5) Uani d . 1 1 . .
C C13 0.7393(4) 0.11022(17) 0.28205(13) 0.0284(6) Uani d . 1 1 . .
O O2W 0.5435(5) 0.93830(16) 0.08799(12) 0.0691(9) Uani d . 1 1 . .
C C10 1.0329(5) -0.0129(2) 0.04130(16) 0.0433(8) Uani d . 1 1 . .
H H10 1.0407 -0.0607 0.0697 0.052 Uiso calc R 1 1 . .
O O3W 0.4092(5) 0.76383(18) 0.08031(13) 0.0717(9) Uani d D 1 1 . .
O O1W 0.8120(4) 0.74506(16) 0.05396(12) 0.0688(8) Uani d . 1 1 . .
H H2A 0.5009 0.8888 0.1012 0.103 Uiso d R 1 1 . .
H H4A 0.7053 0.7907 0.2081 0.103 Uiso d R 1 1 . .
H H4B 0.5115 0.8013 0.2270 0.103 Uiso d R 1 1 . .
H H6B 0.8707 0.0962 0.4190 0.103 Uiso d R 1 1 . .
H H6A 0.9938 0.1431 0.4439 0.103 Uiso d R 1 1 . .
H H5A 0.9930 0.3578 0.3153 0.103 Uiso d R 1 1 . .
H H2B 0.5516 0.9338 0.0459 0.103 Uiso d R 1 1 . .
H H5B 0.9921 0.2536 0.3163 0.103 Uiso d R 1 1 . .
H H1A 0.8804 0.7738 0.0823 0.103 Uiso d R 1 1 . .
H H1B 0.6869 0.7508 0.0620 0.103 Uiso d R 1 1 . .
H H3B 0.3756 0.7608 0.0396 0.103 Uiso d RD 1 1 . .
H H3A 0.3169 0.7389 0.1028 0.103 Uiso d RD 1 1 . .
H H21 0.6634 0.0119 0.1475 0.103 Uiso d R 1 1 . .
H H22 0.3426 0.1744 0.2228 0.103 Uiso d R 1 1 . .

loop_
_atom_site_aniso_label
_atom_site_aniso_U_11
_atom_site_aniso_U_22
_atom_site_aniso_U_33
_atom_site_aniso_U_12
_atom_site_aniso_U_13
_atom_site_aniso_U_23
O3 0.0324(12) 0.0319(10) 0.0456(12) -0.0066(8) -0.0060(10) 0.0044(9)
C16 0.0262(16) 0.0296(14) 0.0336(15) -0.0017(11) 0.0054(12) 0.0052(12)
O4 0.0266(10) 0.0255(9) 0.0330(10) 0.0005(8) -0.0037(8) 0.0036(8)
C15 0.0249(15) 0.0290(13) 0.0211(15) -0.0003(11) 0.0004(12) 0.0035(12)
Zn1 0.02568(16) 0.03218(15) 0.02283(15) 0.00036(16) 0.00039(16) 0.00170(11)
C12 0.0165(12) 0.0402(12) 0.0246(12) 0.0009(15) -0.0026(14) 0.0047(10)
O5W 0.0625(16) 0.0543(12) 0.0520(13) 0.0103(13) -0.0063(17) 0.0013(10)
N2 0.0297(14) 0.0366(11) 0.0279(11) -0.0001(11) 0.0019(12) -0.0022(9)
N1 0.0238(11) 0.0356(10) 0.0230(10) 0.0007(12) 0.0002(12) 0.0012(8)
C4 0.0178(13) 0.0480(14) 0.0355(14) 0.0030(16) -0.0017(16) 0.0086(11)
C11 0.0167(13) 0.0449(13) 0.0247(12) -0.0039(14) -0.0001(13) -0.0012(10)
O1 0.0322(12) 0.0496(12) 0.0263(10) -0.0117(9) 0.0021(9) -0.0066(9)
O2 0.0253(10) 0.0444(10) 0.0215(10) -0.0036(8) 0.0049(8) -0.0063(8)
C5 0.0266(15) 0.0682(19) 0.0317(14) -0.0002(19) -0.0007(16) 0.0209(13)
C1 0.0337(15) 0.0380(13) 0.0341(13) 0.0063(15) -0.0014(15) -0.0038(11)
C3 0.0305(15) 0.0443(15) 0.0545(18) 0.0027(17) 0.0012(18) 0.0182(13)
C6 0.0348(17) 0.085(2) 0.0199(13) -0.004(2) -0.0027(17) 0.0078(14)
C14 0.0231(16) 0.0336(14) 0.0229(14) 0.0021(11) 0.0023(12) 0.0053(12)
C2 0.0375(16) 0.0327(13) 0.0572(19) 0.0038(17) -0.0030(18) -0.0016(12)
C7 0.0215(14) 0.0637(17) 0.0250(13) -0.0066(16) -0.0028(14) -0.0034(12)
C8 0.0355(18) 0.075(2) 0.0308(15) -0.006(2) -0.0018(17) -0.0196(14)
O4W 0.0657(18) 0.0476(14) 0.0849(19) 0.0199(12) 0.0118(15) 0.0257(13)
C9 0.040(2) 0.0525(17) 0.054(2) -0.0013(16) -0.0003(17) -0.0231(15)
O6 0.0400(13) 0.0317(11) 0.0906(18) 0.0011(10) 0.0008(12) 0.0195(12)
O6W 0.079(2) 0.0599(14) 0.0614(16) -0.0124(15) -0.0221(14) 0.0128(12)
O5 0.0411(12) 0.0659(14) 0.0193(10) -0.0092(10) 0.0030(9) -0.0049(9)
C13 0.0284(15) 0.0348(13) 0.0220(14) 0.0016(12) -0.0018(11) -0.0002(12)
O2W 0.099(3) 0.0630(14) 0.0455(14) -0.0279(15) 0.0035(15) -0.0172(11)
C10 0.042(2) 0.0426(15) 0.0450(17) -0.0001(15) 0.0033(16) -0.0089(13)
O3W 0.096(2) 0.0713(18) 0.0477(15) -0.0241(15) 0.0004(14) 0.0072(13)
O1W 0.0779(19) 0.0765(17) 0.0521(15) 0.0169(15) -0.0096(14) -0.0161(13)

loop_
_atom_type_symbol
_atom_type_description
_atom_type_scat_dispersion_real
_atom_type_scat_dispersion_imag
_atom_type_scat_source
C C 0.0033 0.0016 'International Tables Vol C Tables 4.2.6.8 and 6.1.1.4'
H H 0.0000 0.0000 'International Tables Vol C Tables 4.2.6.8 and 6.1.1.4'
N N 0.0061 0.0033 'International Tables Vol C Tables 4.2.6.8 and 6.1.1.4'
O O 0.0106 0.0060 'International Tables Vol C Tables 4.2.6.8 and 6.1.1.4'
Zn Zn 0.2839 1.4301 'International Tables Vol C Tables 4.2.6.8 and 6.1.1.4'

loop_
_geom_angle_atom_site_label_1
_geom_angle_atom_site_label_2
_geom_angle_atom_site_label_3
_geom_angle_site_symmetry_1
_geom_angle_site_symmetry_3
_geom_angle
_geom_angle_publ_flag
C16 O3 Zn1 . 1_455 120.39(17) ?
O6 C16 O3 . . 124.6(3) ?
O6 C16 C15 . . 117.8(3) ?
O3 C16 C15 . . 117.3(2) ?
C15 O4 Zn1 . 1_455 112.24(15) ?
C15 O4 H22 . . 106.9 ?
Zn1 O4 H22 1_455 . 117.1 ?
O4 C15 C14 . . 113.2(2) ?
O4 C15 C16 . . 109.1(2) ?
C14 C15 C16 . . 113.1(2) ?
O4 C15 H15 . . 107.0 ?
C14 C15 H15 . . 107.0 ?
C16 C15 H15 . . 107.0 ?
O3 Zn1 O1 1_655 . 99.98(9) ?
O3 Zn1 N1 1_655 . 160.80(9) ?
O1 Zn1 N1 . . 93.98(8) ?
O3 Zn1 N2 1_655 . 92.56(9) ?
O1 Zn1 N2 . . 159.34(9) ?
N1 Zn1 N2 . . 78.22(8) ?
O3 Zn1 O4 1_655 1_655 76.09(7) ?
O1 Zn1 O4 . 1_655 92.31(8) ?
N1 Zn1 O4 . 1_655 90.32(8) ?
N2 Zn1 O4 . 1_655 106.70(9) ?
O3 Zn1 O2 1_655 . 90.46(8) ?
O1 Zn1 O2 . . 75.15(7) ?
N1 Zn1 O2 . . 105.92(9) ?
N2 Zn1 O2 . . 88.49(8) ?
O4 Zn1 O2 1_655 . 159.91(7) ?
N1 C12 C4 . . 122.8(2) ?
N1 C12 C11 . . 117.4(2) ?
C4 C12 C11 . . 119.8(2) ?
H5A O5W H5B . . 139.5 ?
C10 N2 C11 . . 118.5(2) ?
C10 N2 Zn1 . . 128.0(2) ?
C11 N2 Zn1 . . 113.43(16) ?
C1 N1 C12 . . 117.8(2) ?
C1 N1 Zn1 . . 128.78(17) ?
C12 N1 Zn1 . . 113.42(15) ?
C3 C4 C12 . . 117.4(2) ?
C3 C4 C5 . . 124.0(2) ?
C12 C4 C5 . . 118.7(2) ?
N2 C11 C7 . . 122.6(2) ?
N2 C11 C12 . . 117.4(2) ?
C7 C11 C12 . . 120.0(2) ?
C13 O1 Zn1 . . 118.07(17) ?
C14 O2 Zn1 . . 111.16(15) ?
C14 O2 H21 . . 111.1 ?
Zn1 O2 H21 . . 119.0 ?
C6 C5 C4 . . 121.4(2) ?
C6 C5 H5 . . 119.3 ?
C4 C5 H5 . . 119.3 ?
N1 C1 C2 . . 122.8(2) ?
N1 C1 H1 . . 118.6 ?
C2 C1 H1 . . 118.6 ?
C2 C3 C4 . . 119.6(2) ?
C2 C3 H3 . . 120.2 ?
C4 C3 H3 . . 120.2 ?
C5 C6 C7 . . 121.5(2) ?
C5 C6 H6 . . 119.2 ?
C7 C6 H6 . . 119.2 ?
O2 C14 C13 . . 108.1(2) ?
O2 C14 C15 . . 112.6(2) ?
C13 C14 C15 . . 112.7(2) ?
O2 C14 H14 . . 107.8 ?
C13 C14 H14 . . 107.8 ?
C15 C14 H14 . . 107.8 ?
C3 C2 C1 . . 119.6(2) ?
C3 C2 H2 . . 120.2 ?
C1 C2 H2 . . 120.2 ?
C11 C7 C8 . . 117.0(3) ?
C11 C7 C6 . . 118.5(3) ?
C8 C7 C6 . . 124.5(3) ?
C9 C8 C7 . . 120.1(3) ?
C9 C8 H8 . . 119.9 ?
C7 C8 H8 . . 119.9 ?
H4A O4W H4B . . 105.1 ?
C8 C9 C10 . . 119.8(3) ?
C8 C9 H9 . . 120.1 ?
C10 C9 H9 . . 120.1 ?
H6B O6W H6A . . 89.5 ?
O5 C13 O1 . . 124.1(2) ?
O5 C13 C14 . . 117.3(2) ?
O1 C13 C14 . . 118.6(2) ?
H2A O2W H2B . . 105.1 ?
N2 C10 C9 . . 122.0(3) ?
N2 C10 H10 . . 119.0 ?
C9 C10 H10 . . 119.0 ?
H3B O3W H3A . . 107.4 ?
H1A O1W H1B . . 109.9 ?

loop_
_geom_bond_atom_site_label_1
_geom_bond_atom_site_label_2
_geom_bond_site_symmetry_2
_geom_bond_distance
_geom_bond_publ_flag
O3 C16 . 1.260(3) ?
O3 Zn1 1_455 2.046(2) ?
C16 O6 . 1.235(3) ?
C16 C15 . 1.534(4) ?
O4 C15 . 1.414(3) ?
O4 Zn1 1_455 2.1952(19) ?
O4 H22 . 0.8525 ?
C15 C14 . 1.533(4) ?
C15 H15 . 0.9800 ?
Zn1 O3 1_655 2.046(2) ?
Zn1 O1 . 2.0567(19) ?
Zn1 N1 . 2.1274(19) ?
Zn1 N2 . 2.132(2) ?
Zn1 O4 1_655 2.1952(19) ?
Zn1 O2 . 2.1966(19) ?
C12 N1 . 1.362(3) ?
C12 C4 . 1.400(3) ?
C12 C11 . 1.434(4) ?
O5W H5A . 0.8493 ?
O5W H5B . 0.8502 ?
N2 C10 . 1.331(4) ?
N2 C11 . 1.357(3) ?
N1 C1 . 1.324(3) ?
C4 C3 . 1.399(4) ?
C4 C5 . 1.442(4) ?
C11 C7 . 1.406(4) ?
O1 C13 . 1.267(3) ?
O2 C14 . 1.433(3) ?
O2 H21 . 0.8519 ?
C5 C6 . 1.331(4) ?
C5 H5 . 0.9300 ?
C1 C2 . 1.392(4) ?
C1 H1 . 0.9300 ?
C3 C2 . 1.358(4) ?
C3 H3 . 0.9300 ?
C6 C7 . 1.437(4) ?
C6 H6 . 0.9300 ?
C14 C13 . 1.524(4) ?
C14 H14 . 0.9800 ?
C2 H2 . 0.9300 ?
C7 C8 . 1.403(4) ?
C8 C9 . 1.350(5) ?
C8 H8 . 0.9300 ?
O4W H4A . 0.8490 ?
O4W H4B . 0.8507 ?
C9 C10 . 1.399(4) ?
C9 H9 . 0.9300 ?
O6W H6B . 0.8495 ?
O6W H6A . 0.8494 ?
O5 C13 . 1.242(3) ?
O2W H2A . 0.8511 ?
O2W H2B . 0.8494 ?
C10 H10 . 0.9300 ?
O3W H3B . 0.8496 ?
O3W H3A . 0.8513 ?
O1W H1A . 0.8500 ?
O1W H1B . 0.8500 ?

loop_
_geom_hbond_atom_site_label_D
_geom_hbond_atom_site_label_H
_geom_hbond_atom_site_label_A
_geom_hbond_site_symmetry_A
_geom_hbond_distance_DH
_geom_hbond_distance_HA
_geom_hbond_distance_DA
_geom_hbond_angle_DHA
O1W H1A O5W 3_755 0.85 1.99 2.787(3) 157
O2W H2A O3W 1_555 0.85 2.05 2.819(4) 150
O2W H2B O6W 2_664 0.85 1.98 2.822(4) 172
O3W H3A O5 3_655 0.85 2.17 2.802(3) 131
O3W H3B O1W 4_465 0.85 1.93 2.776(4) 177
O4W H4A O5W 3_755 0.85 2.00 2.789(4) 154
O4W H4B O6 1_565 0.85 1.99 2.718(3) 143
O5W H5A O3 3_655 0.85 2.04 2.880(3) 168
O5W H5B O1 1_555 0.85 2.10 2.909(3) 160
O6W H6A O1W 3_745 0.85 2.02 2.816(4) 155
O6W H6B O5 1_555 0.85 2.04 2.886(3) 174
O2 H21 O2W 1_545 0.85 1.82 2.655(3) 164
O4 H22 O4W 3_645 0.85 1.75 2.599(3) 178
